data_7714714
loop_
_publ_author_name
'Seikh, Liton'
'Dhara, Suman'
'Singh, Ajit Kumar'
'Singh, Aditi'
'Dey, Sanchaita'
'Indra, Arindam'
'Lahiri, Goutam Kumar'

_publ_section_title
;
 The isomer-sensitive electrochemical HER of ruthenium(II)-hydrido
 complexes involving redox-active azoheteroaromatics.
;
_journal_issue 4
_journal_name_full 'Dalton transactions (Cambridge, England : 2003)'
_journal_page_first 1746
_journal_page_last 1756
_journal_paper_doi 10.1039/d3dt02925e
_journal_volume 53
_journal_year 2024
_chemical_formula_moiety 'C45 H41 N6 O P2 Ru, Cl O4'
_chemical_formula_sum 'C45 H41 Cl N6 O5 P2 Ru'
_chemical_formula_weight 944.30
_space_group_crystal_system triclinic
_space_group_IT_number 2
_space_group_name_Hall '-P 1'
_space_group_name_H-M_alt 'P -1'
_atom_sites_solution_hydrogens mixed
_atom_sites_solution_primary dual
_audit_creation_date 2022-08-16
_audit_creation_method
;
Olex2 1.3-ac4
(compiled 2019.04.23 svn.r3594 for Rigaku Oxford Diffraction, GUI svn.r5739)
;
_audit_update_record
;
2023-08-15 deposited with the CCDC.	2023-12-14 downloaded from the CCDC.
;
_cell_angle_alpha 92.2110(10)
_cell_angle_beta 100.2750(10)
_cell_angle_gamma 114.235(2)
_cell_formula_units_Z 2
_cell_length_a 11.7897(2)
_cell_length_b 12.8924(3)
_cell_length_c 15.6424(2)
_cell_measurement_reflns_used 23205
_cell_measurement_temperature 150.00(10)
_cell_measurement_theta_max 28.0520
_cell_measurement_theta_min 1.9660
_cell_volume 2116.67(8)
_computing_cell_refinement 'CrysAlisPro 1.171.41.93a (Rigaku OD, 2020)'
_computing_data_collection 'CrysAlisPro 1.171.41.93a (Rigaku OD, 2020)'
_computing_data_reduction 'CrysAlisPro 1.171.41.93a (Rigaku OD, 2020)'
_computing_molecular_graphics 'Olex2 (Dolomanov et al., 2009)'
_computing_publication_material 'Olex2 (Dolomanov et al., 2009)'
_computing_structure_refinement 'ShelXL (Sheldrick, 2015)'
_computing_structure_solution 'ShelXT (Sheldrick, 2015)'
_diffrn_ambient_environment N~2~
_diffrn_ambient_temperature 150.00(10)
_diffrn_detector 'CCD plate'
_diffrn_measured_fraction_theta_full 0.999
_diffrn_measured_fraction_theta_max 0.999
_diffrn_measurement_details
;
List of Runs (angles in degrees, time in seconds):

  # Type    Start    End  Width  t~exp~   \w     \q     \k     \f   Frames
#--------------------------------------------------------------------------
  1  \f   -349.73  10.07   0.70    1.00   6.61  -9.84 -31.50    --   514
  2  \w    -60.89   0.01   0.70    1.00    --  -14.77  94.56 -34.84   87
  3  \w    -65.46   0.34   0.70    1.00    --  -19.34  94.56 145.16   94
  4  \w   -100.81  15.39   0.70    1.00    --   -9.84 -59.25 -51.92  166
  5  \w    -65.46   0.34   0.70    1.00    --  -19.34  94.56  73.16   94
  6  \f    -10.27 349.53   0.70    1.00  81.02  -9.84  31.50    --   514
  7  \w    -65.46   0.34   0.70    1.00    --  -19.34  94.56   1.16   94
  8  \w   -100.81  15.39   0.70    1.00    --   -9.84 -59.25 164.08  166
  9  \f   -339.72  20.08   0.70    1.00  15.81  -9.84 -59.25    --   514
;
_diffrn_measurement_device 'abstract diffractometer'
_diffrn_measurement_device_type 'Saxi-CrysAlisPro-abstract goniometer imported SAXI images'
_diffrn_measurement_method '\w and \f scans'
_diffrn_orient_matrix_type 'CrysAlisPro convention (1999,Acta A55,543-557)'
_diffrn_orient_matrix_UB_11 0.0099530000
_diffrn_orient_matrix_UB_12 -0.0279941000
_diffrn_orient_matrix_UB_13 0.0368572000
_diffrn_orient_matrix_UB_21 0.0667918000
_diffrn_orient_matrix_UB_22 0.0302581000
_diffrn_orient_matrix_UB_23 0.0045101000
_diffrn_orient_matrix_UB_31 0.0000157000
_diffrn_orient_matrix_UB_32 0.0447038000
_diffrn_orient_matrix_UB_33 0.0279002000
_diffrn_radiation_monochromator graphite
_diffrn_radiation_probe x-ray
_diffrn_radiation_type 'Mo K\a'
_diffrn_radiation_wavelength 0.71073
_diffrn_reflns_av_R_equivalents 0.0688
_diffrn_reflns_av_unetI/netI 0.0299
_diffrn_reflns_Laue_measured_fraction_full 0.999
_diffrn_reflns_Laue_measured_fraction_max 0.999
_diffrn_reflns_limit_h_max 14
_diffrn_reflns_limit_h_min -14
_diffrn_reflns_limit_k_max 15
_diffrn_reflns_limit_k_min -15
_diffrn_reflns_limit_l_max 18
_diffrn_reflns_limit_l_min -18
_diffrn_reflns_number 91374
_diffrn_reflns_point_group_measured_fraction_full 0.999
_diffrn_reflns_point_group_measured_fraction_max 0.999
_diffrn_reflns_theta_full 25.000
_diffrn_reflns_theta_max 25.000
_diffrn_reflns_theta_min 1.746
_diffrn_source 'fine-focus sealed X-ray tube'
_diffrn_source_type 'Enhance (Mo) X-ray Source'
_exptl_absorpt_coefficient_mu 0.563
_exptl_absorpt_correction_T_max 1.00000
_exptl_absorpt_correction_T_min 0.56431
_exptl_absorpt_correction_type multi-scan
_exptl_absorpt_process_details
;
CrysAlisPro 1.171.41.93a (Rigaku Oxford Diffraction, 2020)
Empirical absorption correction using spherical harmonics,
implemented in SCALE3 ABSPACK scaling algorithm.
;
_exptl_crystal_colour 'metallic pinkish pink'
_exptl_crystal_colour_lustre metallic
_exptl_crystal_colour_modifier pinkish
_exptl_crystal_colour_primary pink
_exptl_crystal_density_diffrn 1.482
_exptl_crystal_description plate
_exptl_crystal_F_000 968
_exptl_crystal_size_max 0.222
_exptl_crystal_size_mid 0.121
_exptl_crystal_size_min 0.088
_refine_diff_density_max 2.154
_refine_diff_density_min -0.941
_refine_diff_density_rms 0.106
_refine_ls_extinction_method none
_refine_ls_goodness_of_fit_ref 1.035
_refine_ls_hydrogen_treatment mixed
_refine_ls_matrix_type full
_refine_ls_number_parameters 546
_refine_ls_number_reflns 7441
_refine_ls_number_restraints 7
_refine_ls_restrained_S_all 1.037
_refine_ls_R_factor_all 0.0714
_refine_ls_R_factor_gt 0.0579
_refine_ls_shift/su_max 0.001
_refine_ls_shift/su_mean 0.000
_refine_ls_structure_factor_coef Fsqd
_refine_ls_weighting_details 'w=1/[\s^2^(Fo^2^)+(0.0789P)^2^+7.8808P] where P=(Fo^2^+2Fc^2^)/3'
_refine_ls_weighting_scheme calc
_refine_ls_wR_factor_gt 0.1501
_refine_ls_wR_factor_ref 0.1612
_reflns_Friedel_coverage 0.000
_reflns_number_gt 6166
_reflns_number_total 7441
_reflns_threshold_expression 'I > 2\s(I)'
_cod_data_source_file d3dt02925e2.cif
_cod_data_source_block '[1b]ClO4'
_cod_depositor_comments 'Adding full bibliography for 7714712--7714715.cif.'
_cod_original_cell_volume 2116.67(7)
_cod_database_code 7714714
_shelx_shelxl_version_number 2018/3
_shelx_space_group_comment
;
The symmetry employed for this shelxl refinement is uniquely defined
by the following loop, which should always be used as a source of
symmetry information in preference to the above space-group names.
They are only intended as comments.
;
_shelx_estimated_absorpt_t_max 0.952
_shelx_estimated_absorpt_t_min 0.885
_reflns_odcompleteness_completeness 80.33
_reflns_odcompleteness_iscentric 1
_reflns_odcompleteness_theta 36.86
_olex2_refinement_description
;
1. Fixed Uiso
 At 1.2 times of:
  All C(H) groups
 At 1.5 times of:
  All C(H,H,H) groups
2. Restrained distances
 Ru1-H
 1.48 with sigma of 0.02
3. Uiso/Uaniso restraints and constraints
Uanis(C6) \\sim Ueq: with sigma of 0.001 and sigma for terminal atoms of 0.001
4. Others
 Fixed Uiso: H(0.001)
5.a Aromatic/amide H refined with riding coordinates:
 C29(H29), C35(H35), C45(H45), C21(H21), C23(H23), C33(H33), C27(H27),
 C20(H20), C32(H32), C31(H31), C17(H17), C39(H39), C44(H44), C30(H30), C3(H3),
 C2(H2), C36(H36), C38(H38), C19(H19), C43(H43), C11(H11), C18(H18), C41(H41),
 C15(H15), C42(H42), C37(H37), C24(H24), C26(H26), C7(H7), C25(H25), C12(H12),
 C13(H13), C6(H6), C14(H14)
5.b Idealised Me refined as rotating group:
 C1(H1A,H1B,H1C), C8(H8A,H8B,H8C)
;
_smtbx_masks_void_probe_radius 1.2
_smtbx_masks_void_truncation_radius 1.2
_olex2_submission_special_instructions 'No special instructions were received'
_oxdiff_exptl_absorpt_empirical_details
;
Empirical correction (ABSPACK) includes:
- Absorption correction using spherical harmonics
- Frame scaling
;
_oxdiff_exptl_absorpt_empirical_full_max 1.454
_oxdiff_exptl_absorpt_empirical_full_min 0.628

loop_
_space_group_symop_operation_xyz
'x, y, z'
'-x, -y, -z'

loop_
_atom_site_label
_atom_site_type_symbol
_atom_site_fract_x
_atom_site_fract_y
_atom_site_fract_z
_atom_site_U_iso_or_equiv
_atom_site_adp_type
_atom_site_occupancy
_atom_site_site_symmetry_order
_atom_site_calc_flag
_atom_site_refinement_flags_posn
_atom_site_refinement_flags_adp
_atom_site_refinement_flags_occupancy
_atom_site_disorder_assembly
_atom_site_disorder_group
Ru1 Ru 0.59416(3) 0.65892(3) 0.75435(3) 0.03224(15) Uani 1 1 d D . . . .
P2 P 0.37634(11) 0.62059(10) 0.71571(8) 0.0278(3) Uani 1 1 d . . . . .
P1 P 0.79845(11) 0.66475(10) 0.80393(9) 0.0316(3) Uani 1 1 d . . . . .
Cl1 Cl 0.38972(13) 1.08935(11) 0.67740(9) 0.0454(3) Uani 1 1 d . . . . .
N4 N 0.6311(4) 0.8046(4) 0.8422(3) 0.0380(10) Uani 1 1 d . . . . .
N2 N 0.6577(4) 0.8040(3) 0.6859(3) 0.0317(9) Uani 1 1 d . . . . .
N3 N 0.6709(4) 0.9051(4) 0.8185(3) 0.0438(11) Uani 1 1 d . . . . .
O4 O 0.4348(4) 1.2102(3) 0.6891(4) 0.0703(14) Uani 1 1 d . . . . .
C28 C 0.3211(4) 0.6814(4) 0.7984(3) 0.0318(10) Uani 1 1 d . . . . .
N1 N 0.6808(4) 0.8326(4) 0.6072(3) 0.0447(11) Uani 1 1 d . . . . .
C4 C 0.6859(4) 0.9043(4) 0.7338(4) 0.0368(12) Uani 1 1 d . . . . .
O3 O 0.3003(5) 1.0419(4) 0.5970(3) 0.0793(16) Uani 1 1 d . . . . .
C34 C 0.2566(4) 0.4720(4) 0.6987(3) 0.0312(10) Uani 1 1 d . . . . .
C29 C 0.2931(5) 0.7760(4) 0.7911(4) 0.0390(12) Uani 1 1 d . . . . .
H29 H 0.298535 0.812016 0.739196 0.047 Uiso 1 1 calc R . . . .
C35 C 0.2846(5) 0.3785(4) 0.6900(3) 0.0347(11) Uani 1 1 d . . . . .
H35 H 0.370499 0.389769 0.695136 0.042 Uiso 1 1 calc R . . . .
C22 C 0.9035(4) 0.7240(4) 0.7285(4) 0.0386(12) Uani 1 1 d . . . . .
C16 C 0.8095(4) 0.5293(4) 0.8202(3) 0.0318(10) Uani 1 1 d . . . . .
C45 C 0.3904(4) 0.7892(4) 0.6050(3) 0.0332(11) Uani 1 1 d . . . . .
H45 H 0.432497 0.842858 0.656308 0.040 Uiso 1 1 calc R . . . .
C21 C 0.7103(4) 0.4234(4) 0.7871(3) 0.0332(11) Uani 1 1 d . . . . .
H21 H 0.631447 0.419153 0.755607 0.040 Uiso 1 1 calc R . . . .
C40 C 0.3412(4) 0.6722(4) 0.6123(3) 0.0316(10) Uani 1 1 d . . . . .
O1 O 0.5492(5) 0.4844(4) 0.5988(3) 0.0686(13) Uani 1 1 d . . . . .
C23 C 0.9403(5) 0.6551(5) 0.6795(4) 0.0430(13) Uani 1 1 d . . . . .
H23 H 0.916967 0.577621 0.689730 0.052 Uiso 1 1 calc R . . . .
C33 C 0.3111(5) 0.6299(5) 0.8749(3) 0.0374(11) Uani 1 1 d . . . . .
H33 H 0.328921 0.564686 0.880476 0.045 Uiso 1 1 calc R . . . .
C27 C 0.9404(5) 0.8377(5) 0.7111(4) 0.0468(14) Uani 1 1 d . . . . .
H27 H 0.915361 0.886630 0.742226 0.056 Uiso 1 1 calc R . . . .
C20 C 0.7256(5) 0.3236(4) 0.7998(3) 0.0359(11) Uani 1 1 d . . . . .
H20 H 0.657105 0.251313 0.776805 0.043 Uiso 1 1 calc R . . . .
C32 C 0.2754(5) 0.6724(5) 0.9427(4) 0.0449(13) Uani 1 1 d . . . . .
H32 H 0.268969 0.636591 0.994694 0.054 Uiso 1 1 calc R . . . .
C31 C 0.2492(5) 0.7671(5) 0.9348(4) 0.0457(13) Uani 1 1 d . . . . .
H31 H 0.225476 0.796938 0.981659 0.055 Uiso 1 1 calc R . . . .
C17 C 0.9247(5) 0.5328(5) 0.8655(4) 0.0421(13) Uani 1 1 d . . . . .
H17 H 0.994114 0.604728 0.888121 0.050 Uiso 1 1 calc R . . . .
C39 C 0.1286(5) 0.4524(5) 0.6903(4) 0.0475(14) Uani 1 1 d . . . . .
H39 H 0.107149 0.515481 0.695727 0.057 Uiso 1 1 calc R . . . .
C10 C 0.8829(5) 0.7448(4) 0.9131(4) 0.0402(12) Uani 1 1 d . . . . .
C44 C 0.3792(5) 0.8284(5) 0.5246(4) 0.0429(13) Uani 1 1 d . . . . .
H44 H 0.410926 0.908455 0.521070 0.051 Uiso 1 1 calc R . . . .
N5 N 0.5847(5) 0.7037(6) 0.9641(3) 0.0692(17) Uani 1 1 d . . . . .
C30 C 0.2573(5) 0.8177(5) 0.8601(4) 0.0463(14) Uani 1 1 d . . . . .
H30 H 0.238237 0.882300 0.854895 0.056 Uiso 1 1 calc R . . . .
C3 C 0.7279(5) 0.9965(5) 0.6855(4) 0.0507(15) Uani 1 1 d . . . . .
H3 H 0.754675 1.075456 0.704320 0.061 Uiso 1 1 calc R . . . .
C2 C 0.7217(5) 0.9477(5) 0.6064(4) 0.0523(16) Uani 1 1 d . . . . .
H2 H 0.742572 0.987355 0.557430 0.063 Uiso 1 1 calc R . . . .
C5 C 0.6118(5) 0.8033(6) 0.9294(4) 0.0556(17) Uani 1 1 d . . . . .
C36 C 0.1876(5) 0.2680(5) 0.6737(4) 0.0472(14) Uani 1 1 d . . . . .
H36 H 0.207824 0.204236 0.668255 0.057 Uiso 1 1 calc R . . . .
C38 C 0.0338(5) 0.3419(5) 0.6743(4) 0.0538(15) Uani 1 1 d . . . . .
H38 H -0.052495 0.329437 0.669364 0.065 Uiso 1 1 calc R . . . .
C19 C 0.8393(5) 0.3284(4) 0.8455(4) 0.0387(12) Uani 1 1 d . . . . .
H19 H 0.848875 0.259720 0.854538 0.046 Uiso 1 1 calc R . . . .
C43 C 0.3216(6) 0.7511(5) 0.4490(4) 0.0498(14) Uani 1 1 d . . . . .
H43 H 0.316468 0.777898 0.393386 0.060 Uiso 1 1 calc R . . . .
C11 C 0.9920(5) 0.8487(5) 0.9283(4) 0.0511(15) Uani 1 1 d . . . . .
H11 H 1.026925 0.883048 0.880784 0.061 Uiso 1 1 calc R . . . .
C18 C 0.9388(5) 0.4332(5) 0.8778(4) 0.0443(13) Uani 1 1 d . . . . .
H18 H 1.017667 0.436861 0.908814 0.053 Uiso 1 1 calc R . . . .
C41 C 0.2802(5) 0.5956(5) 0.5350(4) 0.0426(13) Uani 1 1 d . . . . .
H41 H 0.244092 0.515364 0.537833 0.051 Uiso 1 1 calc R . . . .
N6 N 0.5716(6) 0.7265(6) 1.0441(4) 0.0701(16) Uani 1 1 d . . . . .
C15 C 0.8346(6) 0.6957(6) 0.9839(4) 0.0494(14) Uani 1 1 d . . . . .
H15 H 0.761747 0.624272 0.974550 0.059 Uiso 1 1 calc R . . . .
C42 C 0.2723(6) 0.6362(6) 0.4551(4) 0.0537(15) Uani 1 1 d . . . . .
H42 H 0.231881 0.583369 0.403174 0.064 Uiso 1 1 calc R . . . .
C37 C 0.0629(5) 0.2503(5) 0.6656(4) 0.0495(14) Uani 1 1 d . . . . .
H37 H -0.002996 0.174549 0.653883 0.059 Uiso 1 1 calc R . . . .
C24 C 1.0092(5) 0.6967(5) 0.6170(4) 0.0526(15) Uani 1 1 d . . . . .
H24 H 1.031907 0.647609 0.583966 0.063 Uiso 1 1 calc R . . . .
C26 C 1.0121(6) 0.8791(6) 0.6500(5) 0.0610(18) Uani 1 1 d . . . . .
H26 H 1.038804 0.957285 0.640844 0.073 Uiso 1 1 calc R . . . .
O2 O 0.4926(5) 1.0615(5) 0.6791(6) 0.132(3) Uani 1 1 d . . . . .
C7 C 0.5913(6) 0.8297(6) 1.0582(4) 0.0621(18) Uani 1 1 d . . . . .
H7 H 0.591925 0.864710 1.112955 0.075 Uiso 1 1 calc R . . . .
C25 C 1.0462(6) 0.8094(6) 0.6014(5) 0.0589(17) Uani 1 1 d . . . . .
H25 H 1.094203 0.838382 0.558048 0.071 Uiso 1 1 calc R . . . .
C12 C 1.0490(6) 0.9014(6) 1.0142(5) 0.064(2) Uani 1 1 d . . . . .
H12 H 1.123158 0.971857 1.025024 0.077 Uiso 1 1 calc R . . . .
C1 C 0.6589(6) 0.7458(6) 0.5377(4) 0.0607(17) Uani 1 1 d . . . . .
H1A H 0.713151 0.706290 0.555438 0.091 Uiso 1 1 calc GR . . . .
H1B H 0.679438 0.781691 0.484986 0.091 Uiso 1 1 calc GR . . . .
H1C H 0.569347 0.690387 0.525235 0.091 Uiso 1 1 calc GR . . . .
C13 C 0.9999(7) 0.8534(7) 1.0818(5) 0.069(2) Uani 1 1 d . . . . .
H13 H 1.039877 0.890943 1.139662 0.083 Uiso 1 1 calc R . . . .
C9 C 0.5656(6) 0.5494(5) 0.6602(4) 0.0501(14) Uani 1 1 d . . . . .
O5 O 0.3228(7) 1.0415(5) 0.7421(3) 0.119(3) Uani 1 1 d . . . . .
C6 C 0.6122(8) 0.8870(7) 0.9849(5) 0.079(2) Uani 1 1 d . U . . .
H6 H 0.623562 0.962896 0.976309 0.095 Uiso 1 1 calc R . . . .
C14 C 0.8935(7) 0.7515(7) 1.0689(5) 0.0653(19) Uani 1 1 d . . . . .
H14 H 0.859896 0.718993 1.117357 0.078 Uiso 1 1 calc R . . . .
C8 C 0.5416(10) 0.6372(11) 1.1037(6) 0.111(4) Uani 1 1 d . . . . .
H8A H 0.464461 0.569646 1.075022 0.166 Uiso 1 1 calc GR . . . .
H8B H 0.527564 0.666987 1.157558 0.166 Uiso 1 1 calc GR . . . .
H8C H 0.612764 0.615674 1.118172 0.166 Uiso 1 1 calc GR . . . .
H H 0.557(3) 0.581(3) 0.8308(17) 0.001 Uiso 1 1 d D . . . .

loop_
_atom_site_aniso_label
_atom_site_aniso_U_11
_atom_site_aniso_U_22
_atom_site_aniso_U_33
_atom_site_aniso_U_23
_atom_site_aniso_U_13
_atom_site_aniso_U_12
Ru1 0.0170(2) 0.0305(2) 0.0478(3) 0.01069(17) 0.00262(16) 0.00978(16)
P2 0.0171(6) 0.0293(6) 0.0363(7) 0.0040(5) 0.0024(5) 0.0106(5)
P1 0.0172(6) 0.0322(6) 0.0426(7) 0.0037(5) -0.0002(5) 0.0106(5)
Cl1 0.0420(7) 0.0387(7) 0.0469(8) 0.0057(6) -0.0008(6) 0.0127(6)
N4 0.019(2) 0.051(3) 0.036(2) 0.002(2) 0.0014(17) 0.0105(19)
N2 0.022(2) 0.041(2) 0.031(2) 0.0102(18) 0.0049(16) 0.0130(17)
N3 0.024(2) 0.048(3) 0.053(3) -0.007(2) 0.002(2) 0.012(2)
O4 0.040(2) 0.037(2) 0.124(4) 0.008(2) -0.006(2) 0.0161(19)
C28 0.017(2) 0.034(2) 0.041(3) 0.000(2) 0.0026(19) 0.0095(19)
N1 0.028(2) 0.071(3) 0.037(2) 0.010(2) 0.0063(19) 0.023(2)
C4 0.021(2) 0.026(2) 0.059(3) 0.011(2) 0.003(2) 0.0083(19)
O3 0.073(3) 0.074(3) 0.047(3) 0.007(2) -0.009(2) -0.003(3)
C34 0.021(2) 0.033(2) 0.038(3) 0.004(2) 0.0070(19) 0.009(2)
C29 0.029(3) 0.042(3) 0.048(3) 0.008(2) 0.008(2) 0.018(2)
C35 0.025(2) 0.037(3) 0.043(3) 0.007(2) 0.007(2) 0.014(2)
C22 0.016(2) 0.041(3) 0.054(3) 0.010(2) 0.001(2) 0.010(2)
C16 0.024(2) 0.034(2) 0.037(3) 0.005(2) 0.003(2) 0.013(2)
C45 0.024(2) 0.039(3) 0.038(3) 0.006(2) 0.003(2) 0.016(2)
C21 0.024(2) 0.042(3) 0.033(3) 0.005(2) 0.0026(19) 0.015(2)
C40 0.019(2) 0.037(3) 0.040(3) 0.006(2) 0.0019(19) 0.015(2)
O1 0.074(3) 0.069(3) 0.064(3) 0.000(3) 0.012(2) 0.033(3)
C23 0.026(3) 0.044(3) 0.053(3) 0.007(3) 0.004(2) 0.011(2)
C33 0.030(3) 0.043(3) 0.041(3) 0.008(2) 0.008(2) 0.018(2)
C27 0.022(3) 0.041(3) 0.074(4) 0.016(3) 0.010(3) 0.010(2)
C20 0.032(3) 0.030(2) 0.043(3) 0.002(2) 0.008(2) 0.011(2)
C32 0.032(3) 0.056(3) 0.047(3) 0.009(3) 0.011(2) 0.016(3)
C31 0.035(3) 0.056(3) 0.049(3) 0.000(3) 0.016(2) 0.020(3)
C17 0.026(3) 0.037(3) 0.057(3) -0.001(2) -0.005(2) 0.014(2)
C39 0.025(3) 0.041(3) 0.076(4) -0.001(3) 0.010(3) 0.014(2)
C10 0.028(3) 0.042(3) 0.052(3) -0.005(2) -0.008(2) 0.023(2)
C44 0.035(3) 0.047(3) 0.048(3) 0.016(3) 0.007(2) 0.019(2)
N5 0.057(3) 0.129(6) 0.044(3) 0.038(3) 0.021(3) 0.056(4)
C30 0.038(3) 0.049(3) 0.063(4) 0.007(3) 0.017(3) 0.026(3)
C3 0.039(3) 0.043(3) 0.071(4) 0.022(3) 0.013(3) 0.017(3)
C2 0.033(3) 0.056(4) 0.067(4) 0.039(3) 0.009(3) 0.016(3)
C5 0.026(3) 0.085(5) 0.046(3) -0.013(3) 0.002(2) 0.018(3)
C36 0.039(3) 0.033(3) 0.065(4) 0.001(3) 0.006(3) 0.014(2)
C38 0.023(3) 0.050(3) 0.081(4) 0.001(3) 0.009(3) 0.009(2)
C19 0.040(3) 0.036(3) 0.047(3) 0.011(2) 0.012(2) 0.022(2)
C43 0.050(3) 0.058(4) 0.039(3) 0.011(3) -0.002(3) 0.025(3)
C11 0.033(3) 0.044(3) 0.074(4) -0.013(3) -0.007(3) 0.024(3)
C18 0.034(3) 0.051(3) 0.052(3) 0.011(3) 0.001(2) 0.026(3)
C41 0.036(3) 0.038(3) 0.049(3) 0.001(2) -0.002(2) 0.015(2)
N6 0.059(4) 0.095(5) 0.050(3) 0.010(3) 0.008(3) 0.028(3)
C15 0.043(3) 0.061(4) 0.044(3) 0.002(3) -0.006(3) 0.029(3)
C42 0.058(4) 0.060(4) 0.038(3) -0.003(3) -0.010(3) 0.028(3)
C37 0.035(3) 0.035(3) 0.064(4) 0.003(3) 0.009(3) 0.001(2)
C24 0.037(3) 0.059(4) 0.060(4) 0.011(3) 0.013(3) 0.017(3)
C26 0.032(3) 0.051(4) 0.095(5) 0.029(4) 0.015(3) 0.010(3)
O2 0.049(3) 0.051(3) 0.272(10) -0.028(4) -0.012(4) 0.021(3)
C7 0.057(4) 0.066(4) 0.036(3) -0.009(3) 0.012(3) 0.000(3)
C25 0.033(3) 0.069(4) 0.073(4) 0.023(3) 0.020(3) 0.014(3)
C12 0.044(4) 0.051(4) 0.091(6) -0.025(4) -0.021(4) 0.031(3)
C1 0.050(4) 0.089(5) 0.044(3) 0.003(3) 0.011(3) 0.032(4)
C13 0.071(5) 0.080(5) 0.062(4) -0.027(4) -0.030(4) 0.058(4)
C9 0.041(3) 0.053(3) 0.058(4) 0.012(3) 0.010(3) 0.022(3)
O5 0.152(6) 0.093(4) 0.047(3) 0.009(3) 0.018(3) -0.012(4)
C6 0.078(2) 0.079(2) 0.078(2) 0.0089(10) 0.0177(11) 0.0316(13)
C14 0.067(5) 0.085(5) 0.053(4) -0.005(4) -0.012(3) 0.052(4)
C8 0.104(7) 0.203(12) 0.063(5) 0.071(6) 0.038(5) 0.089(8)

loop_
_atom_type_symbol
_atom_type_description
_atom_type_scat_dispersion_real
_atom_type_scat_dispersion_imag
_atom_type_scat_source
C C 0.0033 0.0016 'International Tables Vol C Tables 4.2.6.8 and 6.1.1.4'
H H 0.0000 0.0000 'International Tables Vol C Tables 4.2.6.8 and 6.1.1.4'
Cl Cl 0.1484 0.1585 'International Tables Vol C Tables 4.2.6.8 and 6.1.1.4'
N N 0.0061 0.0033 'International Tables Vol C Tables 4.2.6.8 and 6.1.1.4'
O O 0.0106 0.0060 'International Tables Vol C Tables 4.2.6.8 and 6.1.1.4'
P P 0.1023 0.0942 'International Tables Vol C Tables 4.2.6.8 and 6.1.1.4'
Ru Ru -1.2594 0.8363 'International Tables Vol C Tables 4.2.6.8 and 6.1.1.4'

loop_
_geom_angle_atom_site_label_1
_geom_angle_atom_site_label_2
_geom_angle_atom_site_label_3
_geom_angle
_geom_angle_site_symmetry_1
_geom_angle_site_symmetry_3
_geom_angle_publ_flag
P2 Ru1 P1 169.40(5) . . ?
P2 Ru1 H 86.4(13) . . ?
P1 Ru1 H 84.1(13) . . ?
N4 Ru1 P2 90.70(11) . . ?
N4 Ru1 P1 93.72(11) . . ?
N4 Ru1 H 89.0(12) . . ?
N2 Ru1 P2 95.33(11) . . ?
N2 Ru1 P1 95.18(11) . . ?
N2 Ru1 N4 72.80(16) . . ?
N2 Ru1 H 161.7(12) . . ?
C9 Ru1 P2 88.41(18) . . ?
C9 Ru1 P1 89.06(18) . . ?
C9 Ru1 N4 169.0(2) . . ?
C9 Ru1 N2 96.4(2) . . ?
C9 Ru1 H 101.9(12) . . ?
C28 P2 Ru1 114.04(15) . . ?
C34 P2 Ru1 119.12(15) . . ?
C34 P2 C28 100.1(2) . . ?
C40 P2 Ru1 110.87(15) . . ?
C40 P2 C28 108.7(2) . . ?
C40 P2 C34 102.9(2) . . ?
C22 P1 Ru1 112.48(16) . . ?
C22 P1 C16 102.8(2) . . ?
C22 P1 C10 107.4(3) . . ?
C16 P1 Ru1 117.97(16) . . ?
C16 P1 C10 99.6(2) . . ?
C10 P1 Ru1 115.05(16) . . ?
O3 Cl1 O4 110.5(3) . . ?
O2 Cl1 O4 109.1(3) . . ?
O2 Cl1 O3 110.2(4) . . ?
O2 Cl1 O5 111.6(5) . . ?
O5 Cl1 O4 110.1(4) . . ?
O5 Cl1 O3 105.3(4) . . ?
N3 N4 Ru1 121.2(3) . . ?
N3 N4 C5 112.9(5) . . ?
C5 N4 Ru1 125.9(4) . . ?
N1 N2 Ru1 141.1(4) . . ?
N1 N2 C4 104.7(4) . . ?
C4 N2 Ru1 114.2(3) . . ?
N4 N3 C4 112.1(4) . . ?
C29 C28 P2 125.0(4) . . ?
C33 C28 P2 116.2(4) . . ?
C33 C28 C29 118.7(5) . . ?
N2 N1 C2 110.3(5) . . ?
N2 N1 C1 120.5(5) . . ?
C2 N1 C1 129.1(5) . . ?
N2 C4 N3 119.7(4) . . ?
N2 C4 C3 111.6(5) . . ?
N3 C4 C3 128.7(5) . . ?
C35 C34 P2 123.7(4) . . ?
C35 C34 C39 118.5(4) . . ?
C39 C34 P2 117.8(4) . . ?
C28 C29 H29 120.1 . . ?
C28 C29 C30 119.8(5) . . ?
C30 C29 H29 120.1 . . ?
C34 C35 H35 119.8 . . ?
C34 C35 C36 120.3(5) . . ?
C36 C35 H35 119.8 . . ?
C23 C22 P1 121.4(4) . . ?
C23 C22 C27 117.2(5) . . ?
C27 C22 P1 121.2(4) . . ?
C21 C16 P1 123.0(4) . . ?
C21 C16 C17 118.5(4) . . ?
C17 C16 P1 118.5(4) . . ?
C40 C45 H45 119.4 . . ?
C44 C45 H45 119.4 . . ?
C44 C45 C40 121.2(5) . . ?
C16 C21 H21 119.9 . . ?
C16 C21 C20 120.3(4) . . ?
C20 C21 H21 119.9 . . ?
C45 C40 P2 121.0(4) . . ?
C45 C40 C41 117.7(5) . . ?
C41 C40 P2 120.6(4) . . ?
C22 C23 H23 119.3 . . ?
C24 C23 C22 121.5(5) . . ?
C24 C23 H23 119.3 . . ?
C28 C33 H33 119.7 . . ?
C32 C33 C28 120.7(5) . . ?
C32 C33 H33 119.7 . . ?
C22 C27 H27 119.6 . . ?
C26 C27 C22 120.8(6) . . ?
C26 C27 H27 119.6 . . ?
C21 C20 H20 119.7 . . ?
C19 C20 C21 120.6(5) . . ?
C19 C20 H20 119.7 . . ?
C33 C32 H32 120.1 . . ?
C33 C32 C31 119.9(5) . . ?
C31 C32 H32 120.1 . . ?
C32 C31 H31 120.0 . . ?
C30 C31 C32 120.1(5) . . ?
C30 C31 H31 120.0 . . ?
C16 C17 H17 119.6 . . ?
C18 C17 C16 120.7(5) . . ?
C18 C17 H17 119.6 . . ?
C34 C39 H39 119.9 . . ?
C38 C39 C34 120.2(5) . . ?
C38 C39 H39 119.9 . . ?
C11 C10 P1 124.1(5) . . ?
C15 C10 P1 116.6(4) . . ?
C15 C10 C11 119.3(5) . . ?
C45 C44 H44 120.0 . . ?
C45 C44 C43 120.0(5) . . ?
C43 C44 H44 120.0 . . ?
N6 N5 C5 104.6(6) . . ?
C29 C30 H30 119.6 . . ?
C31 C30 C29 120.8(5) . . ?
C31 C30 H30 119.6 . . ?
C4 C3 H3 128.0 . . ?
C2 C3 C4 104.0(5) . . ?
C2 C3 H3 128.0 . . ?
N1 C2 H2 125.3 . . ?
C3 C2 N1 109.4(5) . . ?
C3 C2 H2 125.3 . . ?
N5 C5 N4 117.3(6) . . ?
N5 C5 C6 112.5(6) . . ?
C6 C5 N4 130.1(7) . . ?
C35 C36 H36 119.7 . . ?
C37 C36 C35 120.6(5) . . ?
C37 C36 H36 119.7 . . ?
C39 C38 H38 119.7 . . ?
C37 C38 C39 120.6(5) . . ?
C37 C38 H38 119.7 . . ?
C20 C19 H19 120.2 . . ?
C18 C19 C20 119.6(5) . . ?
C18 C19 H19 120.2 . . ?
C44 C43 H43 120.2 . . ?
C42 C43 C44 119.6(5) . . ?
C42 C43 H43 120.2 . . ?
C10 C11 H11 120.4 . . ?
C12 C11 C10 119.1(7) . . ?
C12 C11 H11 120.4 . . ?
C17 C18 H18 119.8 . . ?
C19 C18 C17 120.3(5) . . ?
C19 C18 H18 119.8 . . ?
C40 C41 H41 119.8 . . ?
C42 C41 C40 120.4(5) . . ?
C42 C41 H41 119.8 . . ?
N5 N6 C8 120.8(8) . . ?
C7 N6 N5 110.3(6) . . ?
C7 N6 C8 128.9(7) . . ?
C10 C15 H15 120.0 . . ?
C10 C15 C14 119.9(6) . . ?
C14 C15 H15 120.0 . . ?
C43 C42 C41 121.1(5) . . ?
C43 C42 H42 119.4 . . ?
C41 C42 H42 119.4 . . ?
C36 C37 H37 120.1 . . ?
C38 C37 C36 119.8(5) . . ?
C38 C37 H37 120.1 . . ?
C23 C24 H24 119.7 . . ?
C23 C24 C25 120.7(6) . . ?
C25 C24 H24 119.7 . . ?
C27 C26 H26 119.4 . . ?
C27 C26 C25 121.2(6) . . ?
C25 C26 H26 119.4 . . ?
N6 C7 H7 123.7 . . ?
N6 C7 C6 112.6(6) . . ?
C6 C7 H7 123.7 . . ?
C24 C25 H25 120.7 . . ?
C26 C25 C24 118.7(6) . . ?
C26 C25 H25 120.7 . . ?
C11 C12 H12 119.6 . . ?
C13 C12 C11 120.8(7) . . ?
C13 C12 H12 119.6 . . ?
N1 C1 H1A 109.5 . . ?
N1 C1 H1B 109.5 . . ?
N1 C1 H1C 109.5 . . ?
H1A C1 H1B 109.5 . . ?
H1A C1 H1C 109.5 . . ?
H1B C1 H1C 109.5 . . ?
C12 C13 H13 119.3 . . ?
C12 C13 C14 121.3(6) . . ?
C14 C13 H13 119.3 . . ?
O1 C9 Ru1 177.1(5) . . ?
C5 C6 C7 99.8(7) . . ?
C5 C6 H6 130.1 . . ?
C7 C6 H6 130.1 . . ?
C15 C14 H14 120.2 . . ?
C13 C14 C15 119.5(7) . . ?
C13 C14 H14 120.2 . . ?
N6 C8 H8A 109.5 . . ?
N6 C8 H8B 109.5 . . ?
N6 C8 H8C 109.5 . . ?
H8A C8 H8B 109.5 . . ?
H8A C8 H8C 109.5 . . ?
H8B C8 H8C 109.5 . . ?

loop_
_geom_bond_atom_site_label_1
_geom_bond_atom_site_label_2
_geom_bond_distance
_geom_bond_site_symmetry_2
_geom_bond_publ_flag
Ru1 P2 2.3634(12) . ?
Ru1 P1 2.3640(12) . ?
Ru1 N4 2.126(4) . ?
Ru1 N2 2.120(4) . ?
Ru1 C9 1.884(7) . ?
Ru1 H 1.596(18) . ?
P2 C28 1.832(5) . ?
P2 C34 1.828(5) . ?
P2 C40 1.817(5) . ?
P1 C22 1.823(5) . ?
P1 C16 1.828(5) . ?
P1 C10 1.841(5) . ?
Cl1 O4 1.417(4) . ?
Cl1 O3 1.417(5) . ?
Cl1 O2 1.395(6) . ?
Cl1 O5 1.400(6) . ?
N4 N3 1.279(6) . ?
N4 C5 1.423(7) . ?
N2 N1 1.340(6) . ?
N2 C4 1.353(7) . ?
N3 C4 1.367(7) . ?
C28 C29 1.391(7) . ?
C28 C33 1.390(7) . ?
N1 C2 1.361(8) . ?
N1 C1 1.439(8) . ?
C4 C3 1.395(7) . ?
C34 C35 1.382(7) . ?
C34 C39 1.405(7) . ?
C29 H29 0.9500 . ?
C29 C30 1.392(8) . ?
C35 H35 0.9500 . ?
C35 C36 1.390(7) . ?
C22 C23 1.395(8) . ?
C22 C27 1.400(7) . ?
C16 C21 1.384(7) . ?
C16 C17 1.398(7) . ?
C45 H45 0.9500 . ?
C45 C40 1.395(7) . ?
C45 C44 1.377(7) . ?
C21 H21 0.9500 . ?
C21 C20 1.388(7) . ?
C40 C41 1.403(7) . ?
O1 C9 1.184(7) . ?
C23 H23 0.9500 . ?
C23 C24 1.367(8) . ?
C33 H33 0.9500 . ?
C33 C32 1.380(8) . ?
C27 H27 0.9500 . ?
C27 C26 1.368(9) . ?
C20 H20 0.9500 . ?
C20 C19 1.377(7) . ?
C32 H32 0.9500 . ?
C32 C31 1.383(8) . ?
C31 H31 0.9500 . ?
C31 C30 1.359(8) . ?
C17 H17 0.9500 . ?
C17 C18 1.377(7) . ?
C39 H39 0.9500 . ?
C39 C38 1.381(8) . ?
C10 C11 1.400(8) . ?
C10 C15 1.391(8) . ?
C44 H44 0.9500 . ?
C44 C43 1.386(8) . ?
N5 C5 1.350(9) . ?
N5 N6 1.323(8) . ?
C30 H30 0.9500 . ?
C3 H3 0.9500 . ?
C3 C2 1.343(9) . ?
C2 H2 0.9500 . ?
C5 C6 1.357(10) . ?
C36 H36 0.9500 . ?
C36 C37 1.374(8) . ?
C38 H38 0.9500 . ?
C38 C37 1.367(8) . ?
C19 H19 0.9500 . ?
C19 C18 1.376(8) . ?
C43 H43 0.9500 . ?
C43 C42 1.366(9) . ?
C11 H11 0.9500 . ?
C11 C12 1.396(9) . ?
C18 H18 0.9500 . ?
C41 H41 0.9500 . ?
C41 C42 1.377(8) . ?
N6 C7 1.256(9) . ?
N6 C8 1.480(11) . ?
C15 H15 0.9500 . ?
C15 C14 1.397(9) . ?
C42 H42 0.9500 . ?
C37 H37 0.9500 . ?
C24 H24 0.9500 . ?
C24 C25 1.380(9) . ?
C26 H26 0.9500 . ?
C26 C25 1.378(10) . ?
C7 H7 0.9500 . ?
C7 C6 1.392(10) . ?
C25 H25 0.9500 . ?
C12 H12 0.9500 . ?
C12 C13 1.345(11) . ?
C1 H1A 0.9800 . ?
C1 H1B 0.9800 . ?
C1 H1C 0.9800 . ?
C13 H13 0.9500 . ?
C13 C14 1.370(11) . ?
C6 H6 0.9500 . ?
C14 H14 0.9500 . ?
C8 H8A 0.9800 . ?
C8 H8B 0.9800 . ?
C8 H8C 0.9800 . ?

loop_
_geom_torsion_atom_site_label_1
_geom_torsion_atom_site_label_2
_geom_torsion_atom_site_label_3
_geom_torsion_atom_site_label_4
_geom_torsion
_geom_torsion_site_symmetry_1
_geom_torsion_site_symmetry_2
_geom_torsion_site_symmetry_3
_geom_torsion_site_symmetry_4
_geom_torsion_publ_flag
Ru1 P2 C28 C29 106.6(4) . . . . ?
Ru1 P2 C28 C33 -71.3(4) . . . . ?
Ru1 P2 C34 C35 -13.2(5) . . . . ?
Ru1 P2 C34 C39 169.5(4) . . . . ?
Ru1 P2 C40 C45 -67.3(4) . . . . ?
Ru1 P2 C40 C41 103.0(4) . . . . ?
Ru1 P1 C22 C23 -110.0(4) . . . . ?
Ru1 P1 C22 C27 63.7(5) . . . . ?
Ru1 P1 C16 C21 14.8(5) . . . . ?
Ru1 P1 C16 C17 -167.4(4) . . . . ?
Ru1 P1 C10 C11 -111.6(4) . . . . ?
Ru1 P1 C10 C15 69.8(4) . . . . ?
Ru1 N4 N3 C4 -0.4(5) . . . . ?
Ru1 N4 C5 N5 9.9(7) . . . . ?
Ru1 N4 C5 C6 -167.9(6) . . . . ?
Ru1 N2 N1 C2 179.5(4) . . . . ?
Ru1 N2 N1 C1 0.8(8) . . . . ?
Ru1 N2 C4 N3 -0.7(5) . . . . ?
Ru1 N2 C4 C3 179.6(3) . . . . ?
P2 C28 C29 C30 -177.1(4) . . . . ?
P2 C28 C33 C32 177.3(4) . . . . ?
P2 C34 C35 C36 -177.5(4) . . . . ?
P2 C34 C39 C38 177.8(5) . . . . ?
P2 C40 C41 C42 -169.3(4) . . . . ?
P1 C22 C23 C24 173.8(4) . . . . ?
P1 C22 C27 C26 -175.5(5) . . . . ?
P1 C16 C21 C20 178.4(4) . . . . ?
P1 C16 C17 C18 -178.5(4) . . . . ?
P1 C10 C11 C12 -179.4(4) . . . . ?
P1 C10 C15 C14 -179.9(4) . . . . ?
N4 N3 C4 N2 0.7(6) . . . . ?
N4 N3 C4 C3 -179.6(5) . . . . ?
N4 C5 C6 C7 -178.3(6) . . . . ?
N2 N1 C2 C3 1.0(6) . . . . ?
N2 C4 C3 C2 1.1(6) . . . . ?
N3 N4 C5 N5 -172.1(5) . . . . ?
N3 N4 C5 C6 10.1(9) . . . . ?
N3 C4 C3 C2 -178.6(5) . . . . ?
C28 P2 C34 C35 -138.2(4) . . . . ?
C28 P2 C34 C39 44.6(5) . . . . ?
C28 P2 C40 C45 58.8(4) . . . . ?
C28 P2 C40 C41 -130.9(4) . . . . ?
C28 C29 C30 C31 0.0(8) . . . . ?
C28 C33 C32 C31 0.1(8) . . . . ?
N1 N2 C4 N3 179.2(4) . . . . ?
N1 N2 C4 C3 -0.6(5) . . . . ?
C4 N2 N1 C2 -0.2(5) . . . . ?
C4 N2 N1 C1 -178.9(5) . . . . ?
C4 C3 C2 N1 -1.2(6) . . . . ?
C34 P2 C28 C29 -125.1(4) . . . . ?
C34 P2 C28 C33 57.1(4) . . . . ?
C34 P2 C40 C45 164.3(4) . . . . ?
C34 P2 C40 C41 -25.4(4) . . . . ?
C34 C35 C36 C37 0.4(9) . . . . ?
C34 C39 C38 C37 -0.6(10) . . . . ?
C29 C28 C33 C32 -0.7(7) . . . . ?
C35 C34 C39 C38 0.4(9) . . . . ?
C35 C36 C37 C38 -0.6(10) . . . . ?
C22 P1 C16 C21 -109.6(4) . . . . ?
C22 P1 C16 C17 68.2(5) . . . . ?
C22 P1 C10 C11 14.5(5) . . . . ?
C22 P1 C10 C15 -164.2(4) . . . . ?
C22 C23 C24 C25 0.9(9) . . . . ?
C22 C27 C26 C25 2.4(9) . . . . ?
C16 P1 C22 C23 18.0(5) . . . . ?
C16 P1 C22 C27 -168.3(4) . . . . ?
C16 P1 C10 C11 121.3(4) . . . . ?
C16 P1 C10 C15 -57.4(4) . . . . ?
C16 C21 C20 C19 0.1(8) . . . . ?
C16 C17 C18 C19 0.1(9) . . . . ?
C45 C40 C41 C42 1.2(8) . . . . ?
C45 C44 C43 C42 2.3(9) . . . . ?
C21 C16 C17 C18 -0.7(8) . . . . ?
C21 C20 C19 C18 -0.7(8) . . . . ?
C40 P2 C28 C29 -17.7(5) . . . . ?
C40 P2 C28 C33 164.5(4) . . . . ?
C40 P2 C34 C35 109.8(4) . . . . ?
C40 P2 C34 C39 -67.4(5) . . . . ?
C40 C45 C44 C43 -2.0(8) . . . . ?
C40 C41 C42 C43 -1.0(9) . . . . ?
C23 C22 C27 C26 -1.5(8) . . . . ?
C23 C24 C25 C26 -0.1(9) . . . . ?
C33 C28 C29 C30 0.7(7) . . . . ?
C33 C32 C31 C30 0.6(8) . . . . ?
C27 C22 C23 C24 -0.2(8) . . . . ?
C27 C26 C25 C24 -1.6(10) . . . . ?
C20 C19 C18 C17 0.7(9) . . . . ?
C32 C31 C30 C29 -0.7(9) . . . . ?
C17 C16 C21 C20 0.6(8) . . . . ?
C39 C34 C35 C36 -0.3(8) . . . . ?
C39 C38 C37 C36 0.8(10) . . . . ?
C10 P1 C22 C23 122.4(4) . . . . ?
C10 P1 C22 C27 -63.8(5) . . . . ?
C10 P1 C16 C21 140.0(4) . . . . ?
C10 P1 C16 C17 -42.3(5) . . . . ?
C10 C11 C12 C13 -0.1(8) . . . . ?
C10 C15 C14 C13 -1.2(9) . . . . ?
C44 C45 C40 P2 170.8(4) . . . . ?
C44 C45 C40 C41 0.2(7) . . . . ?
C44 C43 C42 C41 -0.8(10) . . . . ?
N5 C5 C6 C7 3.8(8) . . . . ?
N5 N6 C7 C6 4.1(9) . . . . ?
C5 N4 N3 C4 -178.5(4) . . . . ?
C5 N5 N6 C7 -1.4(7) . . . . ?
C5 N5 N6 C8 -179.8(6) . . . . ?
C11 C10 C15 C14 1.4(8) . . . . ?
C11 C12 C13 C14 0.4(9) . . . . ?
N6 N5 C5 N4 -179.9(5) . . . . ?
N6 N5 C5 C6 -1.8(8) . . . . ?
N6 C7 C6 C5 -4.8(9) . . . . ?
C15 C10 C11 C12 -0.8(8) . . . . ?
C12 C13 C14 C15 0.3(9) . . . . ?
C1 N1 C2 C3 179.5(5) . . . . ?
C8 N6 C7 C6 -177.7(7) . . . . ?

loop_
_smtbx_masks_void_nr
_smtbx_masks_void_average_x
_smtbx_masks_void_average_y
_smtbx_masks_void_average_z
_smtbx_masks_void_volume
_smtbx_masks_void_count_electrons
_smtbx_masks_void_content
1 0.000 0.000 0.500 27.0 0.3 ?
2 0.137 0.073 0.809 12.6 0.3 ?
3 -0.137 0.927 0.191 12.6 0.3 ?
4 0.419 0.928 0.132 18.6 0.7 ?
5 0.581 0.072 0.868 18.6 0.7 ?
